data_4516792
loop_
_publ_author_name
'Yuan, Shuai'
'Qin, Jun-Sheng'
'Xu, Hai-Qun'
'Su, Jie'
'Rossi, Daniel'
'Chen, Yuanping'
'Zhang, Liangliang'
'Lollar, Christina'
'Wang, Qi'
'Jiang, Hai-Long'
'Son, Dong Hee'
'Xu, Hongyi'
'Huang, Zhehao'
'Zou, Xiaodong'
'Zhou, Hong-Cai'

_publ_section_title
;
 [Ti<sub>8</sub>Zr<sub>2</sub>O<sub>12</sub>(COO)<sub>16</sub>] Cluster:
 An Ideal Inorganic Building Unit for Photoactive Metal-Organic
 Frameworks.
;
_journal_issue 1
_journal_name_full 'ACS central science'
_journal_page_first 105
_journal_page_last 111
_journal_paper_doi 10.1021/acscentsci.7b00497
_journal_volume 4
_journal_year 2018
_chemical_formula_moiety 'C112 H80 O44 Ti8 Zr2'
_chemical_formula_sum 'C112 H80 O44 Ti8 Zr2'
_chemical_formula_weight 2695.39
_space_group_crystal_system monoclinic
_space_group_IT_number 14
_space_group_name_Hall '-P 2yn'
_space_group_name_H-M_alt 'P 1 21/n 1'
_atom_sites_solution_hydrogens geom
_atom_sites_solution_primary dual
_audit_creation_date 2017-08-16
_audit_creation_method
;
Olex2 1.2
(compiled 2017.08.10 svn.r3458 for OlexSys, GUI svn.r5375)
;
_cell_angle_alpha 90
_cell_angle_beta 91.287(4)
_cell_angle_gamma 90
_cell_formula_units_Z 2
_cell_length_a 14.896(4)
_cell_length_b 24.070(6)
_cell_length_c 15.304(4)
_cell_measurement_reflns_used 4819
_cell_measurement_temperature 100
_cell_measurement_theta_max 23.4981
_cell_measurement_theta_min 2.6626
_cell_volume 5486(2)
_computing_molecular_graphics 'Olex2 (Dolomanov et al., 2009)'
_computing_publication_material 'Olex2 (Dolomanov et al., 2009)'
_computing_structure_refinement 'XL (Sheldrick, 2008)'
_computing_structure_solution 'ShelXT (Sheldrick, 2015)'
_diffrn_ambient_temperature 100
_diffrn_detector_area_resol_mean 8
_diffrn_measured_fraction_theta_full 1.000
_diffrn_measured_fraction_theta_max 0.996
_diffrn_measurement_device_type 'Bruker APEX-II CCD'
_diffrn_measurement_method '\f and \w scans'
_diffrn_radiation_monochromator graphite
_diffrn_radiation_type MoK\a
_diffrn_radiation_wavelength 0.71073
_diffrn_reflns_av_R_equivalents 0.0793
_diffrn_reflns_av_unetI/netI 0.0798
_diffrn_reflns_Laue_measured_fraction_full 1.000
_diffrn_reflns_Laue_measured_fraction_max 0.996
_diffrn_reflns_limit_h_max 19
_diffrn_reflns_limit_h_min -19
_diffrn_reflns_limit_k_max 31
_diffrn_reflns_limit_k_min -29
_diffrn_reflns_limit_l_max 19
_diffrn_reflns_limit_l_min -19
_diffrn_reflns_number 48548
_diffrn_reflns_point_group_measured_fraction_full 1.000
_diffrn_reflns_point_group_measured_fraction_max 0.996
_diffrn_reflns_theta_full 25.242
_diffrn_reflns_theta_max 27.695
_diffrn_reflns_theta_min 1.887
_diffrn_standards_number 0
_exptl_absorpt_coefficient_mu 0.824
_exptl_crystal_colour colourless
_exptl_crystal_colour_primary colourless
_exptl_crystal_density_diffrn 1.632
_exptl_crystal_description block
_exptl_crystal_F_000 2720
_exptl_crystal_size_max 0.1
_exptl_crystal_size_mid 0.09
_exptl_crystal_size_min 0.08
_refine_diff_density_max 0.532
_refine_diff_density_min -0.470
_refine_diff_density_rms 0.096
_refine_ls_extinction_method none
_refine_ls_goodness_of_fit_ref 1.025
_refine_ls_hydrogen_treatment constr
_refine_ls_matrix_type full
_refine_ls_number_parameters 748
_refine_ls_number_reflns 12788
_refine_ls_number_restraints 0
_refine_ls_restrained_S_all 1.025
_refine_ls_R_factor_all 0.0773
_refine_ls_R_factor_gt 0.0475
_refine_ls_shift/su_max 0.001
_refine_ls_shift/su_mean 0.000
_refine_ls_structure_factor_coef Fsqd
_refine_ls_weighting_details 'w=1/[\s^2^(Fo^2^)+(0.0413P)^2^+0.6377P] where P=(Fo^2^+2Fc^2^)/3'
_refine_ls_weighting_scheme calc
_refine_ls_wR_factor_gt 0.0987
_refine_ls_wR_factor_ref 0.1108
_reflns_Friedel_coverage 0.000
_reflns_number_gt 8972
_reflns_number_total 12788
_reflns_threshold_expression 'I > 2\s(I)'
_cod_data_source_file oc7b00497_si_002.cif
_cod_data_source_block '[Ti8Zr2O12(PhCOO)16]'
_cod_depositor_comments
;

2021-08-30
Z value and formula fixed to values more according to usual
chemical conventions.                 miguel
;
_cod_original_formula_sum 'C224 H160 O88 Ti16 Zr4'
_cod_original_formula_weight 5390.79
_cod_original_formula_moiety '2(C112 H80 O44 Ti8 Zr2)'
_cod_original_formula_units_Z 1
_cod_database_code 4516792
_shelx_shelxl_version_number 2014/7
_shelx_space_group_comment
;
The symmetry employed for this shelxl refinement is uniquely defined
by the following loop, which should always be used as a source of
symmetry information in preference to the above space-group names.
They are only intended as comments.
;
_shelx_estimated_absorpt_t_max 0.937
_shelx_estimated_absorpt_t_min 0.922
_olex2_refinement_description
;
1. Fixed Uiso
 At 1.2 times of:
  All C(H) groups
2.a Aromatic/amide H refined with riding coordinates:
 C2(H2), C61(H61), C79(H79), C97(H97), C105(H105), C110(H110), C124(H124),
 C126(H126), C130(H130), C138(H138), C139(H139), C146(H146), C152(H152),
 C155(H155), C168(H168), C170(H170), C171(H171), C183(H183), C193(H193),
 C196(H196), C198(H198), C200(H200), C204(H204), C205(H205), C209(H209),
 C214(H214), C222(H222), C229(H229), C240(H240), C254(H254), C255(H255),
 C261(H261), C266(H266), C273(H273), C277(H277), C293(H293), C298(H298),
 C304(H304), C308(H308), C312(H312)
;
_olex2_submission_special_instructions 'No special instructions were received'

loop_
_space_group_symop_operation_xyz
'x, y, z'
'-x+1/2, y+1/2, -z+1/2'
'-x, -y, -z'
'x-1/2, -y-1/2, z-1/2'

loop_
_atom_site_label
_atom_site_type_symbol
_atom_site_fract_x
_atom_site_fract_y
_atom_site_fract_z
_atom_site_U_iso_or_equiv
_atom_site_adp_type
_atom_site_occupancy
_atom_site_site_symmetry_order
_atom_site_calc_flag
_atom_site_refinement_flags_posn
Zr2 Zr 1.03185(2) 0.34943(2) 0.53667(2) 0.01538(8) Uani 1 1 d .
Ti1 Ti 0.86037(4) 0.42571(2) 0.56814(4) 0.01744(13) Uani 1 1 d .
Ti7 Ti 0.96016(4) 0.41118(2) 0.36367(4) 0.01743(13) Uani 1 1 d .
Ti12 Ti 1.07264(4) 0.45105(2) 0.66701(4) 0.01677(13) Uani 1 1 d .
Ti16 Ti 1.17149(4) 0.43671(2) 0.46064(4) 0.01737(13) Uani 1 1 d .
C2 C 1.4376(3) 0.58839(17) 0.8789(3) 0.0408(10) Uani 1 1 d .
H2 H 1.4909 0.5997 0.9091 0.049 Uiso 1 1 calc R
O8 O 0.80609(14) 0.35277(9) 0.60773(14) 0.0234(5) Uani 1 1 d .
O10 O 0.92646(14) 0.29752(9) 0.59480(13) 0.0199(5) Uani 1 1 d .
O16 O 0.95160(15) 0.33106(9) 0.31733(14) 0.0220(5) Uani 1 1 d .
O18 O 1.15549(15) 0.30514(9) 0.50501(14) 0.0213(5) Uani 1 1 d .
O20 O 1.08639(14) 0.31683(8) 0.65927(13) 0.0201(5) Uani 1 1 d .
O27 O 0.74055(14) 0.43401(9) 0.50139(15) 0.0250(5) Uani 1 1 d .
O34 O 1.13046(14) 0.41463(8) 0.57251(13) 0.0174(5) Uani 1 1 d .
O38 O 1.07301(14) 0.39364(8) 0.41732(13) 0.0165(5) Uani 1 1 d .
O40 O 0.98364(16) 0.57026(9) 0.75204(14) 0.0254(5) Uani 1 1 d .
O48 O 1.11716(15) 0.38830(9) 0.74890(13) 0.0216(5) Uani 1 1 d .
O52 O 0.99662(14) 0.28637(8) 0.43860(13) 0.0198(5) Uani 1 1 d .
O55 O 1.25359(14) 0.36767(9) 0.45671(14) 0.0224(5) Uani 1 1 d .
O59 O 1.00530(15) 0.47858(9) 0.77341(13) 0.0218(5) Uani 1 1 d .
C61 C 0.6775(2) 0.54797(18) 0.9166(2) 0.0374(10) Uani 1 1 d .
H61 H 0.6719 0.5814 0.9492 0.045 Uiso 1 1 calc R
O64 O 0.78235(15) 0.54594(9) 0.66372(14) 0.0223(5) Uani 1 1 d .
O67 O 1.18649(14) 0.49055(9) 0.71992(14) 0.0224(5) Uani 1 1 d .
O74 O 0.79767(15) 0.45310(9) 0.67597(15) 0.0259(5) Uani 1 1 d .
O77 O 1.15920(15) 0.58199(9) 0.70184(15) 0.0264(6) Uani 1 1 d .
C79 C 1.3653(3) 0.62336(17) 0.8752(2) 0.0402(10) Uani 1 1 d .
H79 H 1.3674 0.6580 0.9048 0.048 Uiso 1 1 calc R
O81 O 0.97135(14) 0.40896(8) 0.62716(13) 0.0170(5) Uani 1 1 d .
O83 O 0.88328(14) 0.49684(8) 0.54157(13) 0.0182(5) Uani 1 1 d .
O89 O 1.04580(14) 0.51543(8) 0.61389(13) 0.0169(5) Uani 1 1 d .
O96 O 0.91416(14) 0.38794(8) 0.47254(13) 0.0178(5) Uani 1 1 d .
C97 C 1.4342(3) 0.53678(18) 0.8395(2) 0.0395(10) Uani 1 1 d .
H97 H 1.4848 0.5128 0.8426 0.047 Uiso 1 1 calc R
O104 O 0.71694(14) 0.52610(9) 0.49121(14) 0.0231(5) Uani 1 1 d .
C105 C 1.2891(3) 0.60793(15) 0.8281(2) 0.0307(9) Uani 1 1 d .
H105 H 1.2397 0.6328 0.8231 0.037 Uiso 1 1 calc R
C110 C 1.3874(3) 0.28458(16) 0.4587(2) 0.0365(9) Uani 1 1 d .
H110 H 1.4083 0.3214 0.4688 0.044 Uiso 1 1 calc R
C121 C 1.2845(2) 0.55597(14) 0.7878(2) 0.0236(8) Uani 1 1 d .
C124 C 0.9730(3) 0.18417(15) 0.3554(3) 0.0440(11) Uani 1 1 d .
H124 H 1.0046 0.1843 0.4100 0.053 Uiso 1 1 calc R
C126 C 0.9513(4) 0.13405(17) 0.3145(3) 0.0653(15) Uani 1 1 d .
H126 H 0.9674 0.0999 0.3417 0.078 Uiso 1 1 calc R
C130 C 0.6525(3) 0.45063(18) 0.9023(2) 0.0410(10) Uani 1 1 d .
H130 H 0.6290 0.4170 0.9249 0.049 Uiso 1 1 calc R
C136 C 0.7965(2) 0.26197(13) 0.6626(2) 0.0216(7) Uani 1 1 d .
C138 C 0.6945(2) 0.45049(16) 0.8227(2) 0.0308(9) Uani 1 1 d .
H138 H 0.7007 0.4169 0.7908 0.037 Uiso 1 1 calc R
C139 C 0.6446(3) 0.4989(2) 0.9491(3) 0.0469(12) Uani 1 1 d .
H139 H 0.6163 0.4985 1.0042 0.056 Uiso 1 1 calc R
C144 C 0.8470(2) 0.30694(14) 0.6184(2) 0.0208(7) Uani 1 1 d .
C146 C 0.9068(4) 0.13396(18) 0.2354(3) 0.0684(16) Uani 1 1 d .
H146 H 0.8939 0.0997 0.2071 0.082 Uiso 1 1 calc R
C152 C 0.9286(2) 0.58293(15) 0.9221(2) 0.0273(8) Uani 1 1 d .
H152 H 0.9474 0.6151 0.8916 0.033 Uiso 1 1 calc R
C153 C 0.7275(2) 0.49991(14) 0.7898(2) 0.0230(7) Uani 1 1 d .
C155 C 0.5828(2) 0.41184(15) 0.4125(2) 0.0316(9) Uani 1 1 d .
H155 H 0.6198 0.3816 0.4304 0.038 Uiso 1 1 calc R
C168 C 1.2537(3) 0.28083(18) 0.9216(2) 0.0416(10) Uani 1 1 d .
H168 H 1.2867 0.2945 0.9709 0.050 Uiso 1 1 calc R
C170 C 0.5027(3) 0.40211(17) 0.3671(3) 0.0399(10) Uani 1 1 d .
H170 H 0.4860 0.3652 0.3516 0.048 Uiso 1 1 calc R
C171 C 0.8930(2) 0.58779(17) 1.0043(2) 0.0351(9) Uani 1 1 d .
H171 H 0.8885 0.6233 1.0309 0.042 Uiso 1 1 calc R
C173 C 1.1633(2) 0.29828(14) 0.7927(2) 0.0213(7) Uani 1 1 d .
C182 C 0.9485(2) 0.23345(14) 0.3161(2) 0.0253(8) Uani 1 1 d .
C183 C 1.1573(2) 0.24150(14) 0.7789(2) 0.0296(8) Uani 1 1 d .
H183 H 1.1241 0.2275 0.7299 0.036 Uiso 1 1 calc R
C193 C 0.8405(2) 0.22006(14) 0.7069(2) 0.0296(8) Uani 1 1 d .
H193 H 0.9042 0.2180 0.7071 0.036 Uiso 1 1 calc R
C196 C 0.9027(3) 0.23253(15) 0.2365(2) 0.0324(9) Uani 1 1 d .
H196 H 0.8860 0.2664 0.2089 0.039 Uiso 1 1 calc R
C198 C 1.4484(3) 0.24215(18) 0.4421(3) 0.0525(12) Uani 1 1 d .
H198 H 1.5111 0.2495 0.4437 0.063 Uiso 1 1 calc R
C200 C 0.8810(3) 0.18218(17) 0.1968(3) 0.0501(12) Uani 1 1 d .
H200 H 0.8483 0.1816 0.1428 0.060 Uiso 1 1 calc R
C204 C 1.2133(2) 0.31773(15) 0.8626(2) 0.0296(8) Uani 1 1 d .
H204 H 1.2204 0.3566 0.8708 0.035 Uiso 1 1 calc R
C205 C 0.7906(3) 0.18062(16) 0.7517(2) 0.0378(10) Uani 1 1 d .
H205 H 0.8205 0.1522 0.7841 0.045 Uiso 1 1 calc R
C208 C 0.6082(2) 0.46529(14) 0.4314(2) 0.0205(7) Uani 1 1 d .
C209 C 0.7030(2) 0.26416(15) 0.6619(2) 0.0337(9) Uani 1 1 d .
H209 H 0.6725 0.2938 0.6328 0.040 Uiso 1 1 calc R
C214 C 1.3284(3) 0.1782(2) 0.4283(5) 0.091(2) Uani 1 1 d .
H214 H 1.3079 0.1412 0.4190 0.109 Uiso 1 1 calc R
C220 C 1.1194(2) 0.33707(13) 0.7293(2) 0.0197(7) Uani 1 1 d .
C222 C 1.3562(2) 0.52024(16) 0.7952(2) 0.0307(9) Uani 1 1 d .
H222 H 1.3524 0.4842 0.7701 0.037 Uiso 1 1 calc R
C229 C 0.7188(2) 0.54870(16) 0.8365(2) 0.0306(9) Uani 1 1 d .
H229 H 0.7411 0.5826 0.8137 0.037 Uiso 1 1 calc R
C232 C 1.2043(2) 0.54100(14) 0.7330(2) 0.0213(7) Uani 1 1 d .
C238 C 0.6942(2) 0.47556(14) 0.4775(2) 0.0207(7) Uani 1 1 d .
C240 C 0.8707(2) 0.48941(16) 1.0096(2) 0.0317(9) Uani 1 1 d .
H240 H 0.8497 0.4575 1.0394 0.038 Uiso 1 1 calc R
C245 C 1.2303(2) 0.31854(14) 0.4755(2) 0.0214(7) Uani 1 1 d .
C250 C 1.2970(2) 0.27311(14) 0.4603(2) 0.0278(8) Uani 1 1 d .
C254 C 1.1996(3) 0.20515(16) 0.8364(2) 0.0388(10) Uani 1 1 d .
H254 H 1.1965 0.1663 0.8260 0.047 Uiso 1 1 calc R
C255 C 0.5519(2) 0.50942(15) 0.4084(2) 0.0279(8) Uani 1 1 d .
H255 H 0.5690 0.5464 0.4225 0.033 Uiso 1 1 calc R
C261 C 0.8639(3) 0.54085(17) 1.0482(2) 0.0364(10) Uani 1 1 d .
H261 H 0.8394 0.5442 1.1047 0.044 Uiso 1 1 calc R
C266 C 1.2674(3) 0.21957(17) 0.4464(3) 0.0554(13) Uani 1 1 d .
H266 H 1.2052 0.2111 0.4493 0.066 Uiso 1 1 calc R
C270 C 0.7726(2) 0.50019(14) 0.7042(2) 0.0213(7) Uani 1 1 d .
C273 C 0.4477(3) 0.44564(17) 0.3446(3) 0.0414(10) Uani 1 1 d .
H273 H 0.3924 0.4387 0.3143 0.050 Uiso 1 1 calc R
C277 C 0.4718(2) 0.49936(16) 0.3654(2) 0.0338(9) Uani 1 1 d .
H277 H 0.4330 0.5293 0.3500 0.041 Uiso 1 1 calc R
C285 C 0.9777(2) 0.52601(14) 0.7969(2) 0.0226(7) Uani 1 1 d .
C290 C 0.9673(2) 0.28727(13) 0.3609(2) 0.0197(7) Uani 1 1 d .
C292 C 0.9367(2) 0.53107(14) 0.8841(2) 0.0226(7) Uani 1 1 d .
C293 C 0.9075(2) 0.48368(15) 0.9280(2) 0.0251(8) Uani 1 1 d .
H293 H 0.9130 0.4480 0.9021 0.030 Uiso 1 1 calc R
C298 C 1.2456(3) 0.22470(17) 0.9081(2) 0.0394(10) Uani 1 1 d .
H298 H 1.2720 0.1994 0.9488 0.047 Uiso 1 1 calc R
C304 C 1.4174(3) 0.18969(19) 0.4235(4) 0.0743(17) Uani 1 1 d .
H304 H 1.4582 0.1614 0.4073 0.089 Uiso 1 1 calc R
C308 C 0.6548(3) 0.22359(16) 0.7031(3) 0.0385(10) Uani 1 1 d .
H308 H 0.5910 0.2240 0.6996 0.046 Uiso 1 1 calc R
C312 C 0.6985(3) 0.18269(16) 0.7491(2) 0.0383(10) Uani 1 1 d .
H312 H 0.6649 0.1555 0.7794 0.046 Uiso 1 1 calc R

loop_
_atom_site_aniso_label
_atom_site_aniso_U_11
_atom_site_aniso_U_22
_atom_site_aniso_U_33
_atom_site_aniso_U_23
_atom_site_aniso_U_13
_atom_site_aniso_U_12
Zr2 0.01917(16) 0.00897(15) 0.01804(15) 0.00081(12) 0.00132(12) 0.00094(12)
Ti1 0.0191(3) 0.0114(3) 0.0219(3) 0.0014(2) 0.0030(2) 0.0012(2)
Ti7 0.0237(3) 0.0109(3) 0.0177(3) 0.0002(2) 0.0001(2) 0.0015(2)
Ti12 0.0224(3) 0.0108(3) 0.0171(3) 0.0005(2) 0.0000(2) 0.0014(2)
Ti16 0.0194(3) 0.0109(3) 0.0219(3) 0.0006(2) 0.0037(2) 0.0013(2)
C2 0.034(2) 0.047(3) 0.041(2) -0.001(2) -0.0107(19) -0.010(2)
O8 0.0232(12) 0.0158(12) 0.0314(13) 0.0030(10) 0.0065(10) 0.0012(10)
O10 0.0226(12) 0.0131(12) 0.0240(12) 0.0038(9) 0.0016(10) -0.0006(10)
O16 0.0305(13) 0.0117(12) 0.0239(12) -0.0013(9) 0.0004(10) 0.0005(10)
O18 0.0220(13) 0.0172(12) 0.0251(12) 0.0004(10) 0.0053(10) 0.0044(10)
O20 0.0255(13) 0.0128(12) 0.0221(12) 0.0023(9) 0.0016(10) 0.0014(10)
O27 0.0201(12) 0.0140(12) 0.0408(14) 0.0021(10) -0.0022(11) 0.0020(10)
O34 0.0197(12) 0.0119(11) 0.0208(11) 0.0010(9) 0.0001(9) 0.0021(9)
O38 0.0210(12) 0.0090(11) 0.0196(11) -0.0003(9) 0.0034(9) 0.0031(9)
O40 0.0395(15) 0.0149(12) 0.0222(12) 0.0005(10) 0.0076(11) 0.0050(11)
O48 0.0301(13) 0.0146(12) 0.0202(11) 0.0009(9) 0.0000(10) 0.0020(10)
O52 0.0261(13) 0.0132(12) 0.0202(12) -0.0009(9) 0.0001(10) 0.0009(10)
O55 0.0203(12) 0.0150(12) 0.0320(13) 0.0004(10) 0.0037(10) 0.0004(10)
O59 0.0311(13) 0.0140(12) 0.0204(12) 0.0003(9) 0.0037(10) 0.0009(10)
C61 0.032(2) 0.053(3) 0.028(2) -0.0091(19) 0.0051(17) 0.007(2)
O64 0.0271(13) 0.0149(12) 0.0251(12) 0.0024(10) 0.0059(10) -0.0003(10)
O67 0.0261(13) 0.0130(12) 0.0279(13) 0.0003(10) -0.0031(10) 0.0004(10)
O74 0.0319(14) 0.0169(13) 0.0292(13) 0.0025(10) 0.0105(11) 0.0011(11)
O77 0.0310(14) 0.0139(12) 0.0339(14) 0.0004(10) -0.0079(11) 0.0006(10)
C79 0.055(3) 0.032(2) 0.034(2) -0.0067(18) -0.0136(19) -0.009(2)
O81 0.0199(12) 0.0122(11) 0.0189(11) 0.0019(9) 0.0004(9) 0.0017(9)
O83 0.0201(12) 0.0136(12) 0.0212(11) 0.0002(9) 0.0033(9) 0.0014(9)
O89 0.0215(12) 0.0109(11) 0.0183(11) 0.0001(9) -0.0007(9) 0.0021(9)
O96 0.0215(12) 0.0110(11) 0.0209(11) 0.0005(9) 0.0009(9) -0.0010(9)
C97 0.029(2) 0.049(3) 0.040(2) 0.008(2) -0.0050(18) 0.0055(19)
O104 0.0221(13) 0.0157(12) 0.0316(13) -0.0004(10) -0.0002(10) 0.0008(10)
C105 0.038(2) 0.025(2) 0.0293(19) -0.0014(16) -0.0037(17) -0.0027(17)
C110 0.033(2) 0.026(2) 0.051(2) 0.0012(18) 0.0035(19) 0.0063(17)
C121 0.0277(19) 0.0193(18) 0.0239(18) 0.0021(14) 0.0007(15) -0.0056(15)
C124 0.066(3) 0.019(2) 0.047(2) -0.0047(18) -0.010(2) 0.002(2)
C126 0.109(4) 0.012(2) 0.074(3) -0.004(2) -0.017(3) 0.007(2)
C130 0.043(3) 0.050(3) 0.031(2) 0.006(2) 0.0060(18) -0.003(2)
C136 0.0296(19) 0.0170(18) 0.0182(16) 0.0026(13) 0.0020(14) -0.0073(15)
C138 0.027(2) 0.036(2) 0.029(2) 0.0066(17) 0.0052(16) -0.0037(17)
C139 0.036(2) 0.075(4) 0.029(2) 0.004(2) 0.0085(19) 0.000(2)
C144 0.0244(18) 0.0209(19) 0.0171(16) -0.0014(13) -0.0011(14) -0.0056(15)
C146 0.127(5) 0.021(2) 0.056(3) -0.022(2) -0.008(3) -0.009(3)
C152 0.031(2) 0.0227(19) 0.0279(19) -0.0028(15) 0.0042(16) 0.0001(16)
C153 0.0209(18) 0.0239(19) 0.0243(18) 0.0004(15) 0.0027(14) 0.0013(15)
C155 0.032(2) 0.0208(19) 0.042(2) 0.0009(16) -0.0058(17) 0.0027(16)
C168 0.048(3) 0.051(3) 0.026(2) 0.0016(19) -0.0057(18) 0.016(2)
C170 0.037(2) 0.031(2) 0.051(3) 0.0017(19) -0.012(2) -0.0073(18)
C171 0.036(2) 0.037(2) 0.032(2) -0.0104(18) 0.0037(17) 0.0092(18)
C173 0.0223(18) 0.0208(18) 0.0209(17) 0.0037(14) 0.0023(14) 0.0063(14)
C182 0.030(2) 0.0172(18) 0.0287(19) -0.0034(15) 0.0064(15) -0.0019(15)
C183 0.042(2) 0.0181(19) 0.0282(19) 0.0051(15) -0.0004(17) 0.0067(16)
C193 0.029(2) 0.024(2) 0.036(2) 0.0055(16) -0.0007(16) -0.0057(16)
C196 0.048(2) 0.020(2) 0.0286(19) -0.0011(15) -0.0001(17) -0.0085(17)
C198 0.028(2) 0.042(3) 0.088(4) 0.001(3) 0.008(2) 0.013(2)
C200 0.087(4) 0.032(2) 0.031(2) -0.0071(19) -0.004(2) -0.018(2)
C204 0.037(2) 0.023(2) 0.0286(19) -0.0029(16) 0.0019(16) 0.0081(17)
C205 0.048(3) 0.027(2) 0.038(2) 0.0152(17) -0.0024(19) -0.0018(19)
C208 0.0190(17) 0.0199(18) 0.0227(17) -0.0017(14) -0.0010(14) -0.0047(14)
C209 0.031(2) 0.026(2) 0.045(2) 0.0055(18) 0.0091(18) 0.0005(17)
C214 0.046(3) 0.023(3) 0.205(7) -0.021(3) 0.018(4) 0.007(2)
C220 0.0196(17) 0.0178(18) 0.0218(17) 0.0055(14) 0.0050(14) 0.0028(14)
C222 0.033(2) 0.031(2) 0.0278(19) -0.0002(16) -0.0012(16) 0.0004(17)
C229 0.026(2) 0.033(2) 0.033(2) -0.0010(17) 0.0015(16) 0.0035(17)
C232 0.0237(18) 0.0184(18) 0.0220(17) -0.0017(14) 0.0054(14) 0.0003(15)
C238 0.0202(17) 0.0203(18) 0.0217(17) 0.0017(14) 0.0053(14) -0.0007(14)
C240 0.035(2) 0.038(2) 0.0230(19) 0.0057(17) 0.0041(16) -0.0019(18)
C245 0.0231(18) 0.0175(18) 0.0237(17) -0.0033(14) 0.0002(14) 0.0027(15)
C250 0.026(2) 0.0191(19) 0.038(2) 0.0041(16) 0.0052(16) 0.0059(15)
C254 0.056(3) 0.024(2) 0.037(2) 0.0064(17) 0.004(2) 0.0104(19)
C255 0.028(2) 0.026(2) 0.031(2) -0.0008(16) 0.0000(16) 0.0035(16)
C261 0.036(2) 0.051(3) 0.0229(19) -0.0033(18) 0.0083(17) 0.003(2)
C266 0.036(2) 0.020(2) 0.112(4) -0.002(2) 0.013(3) 0.0033(19)
C270 0.0172(17) 0.0215(19) 0.0252(18) -0.0002(14) 0.0014(14) -0.0012(14)
C273 0.030(2) 0.044(3) 0.049(3) -0.003(2) -0.0121(19) -0.0082(19)
C277 0.029(2) 0.037(2) 0.035(2) -0.0012(18) -0.0062(17) 0.0080(18)
C285 0.0225(18) 0.0222(19) 0.0230(17) -0.0015(15) 0.0000(14) -0.0019(15)
C290 0.0182(17) 0.0133(17) 0.0277(18) -0.0038(14) 0.0049(14) 0.0011(14)
C292 0.0236(18) 0.0219(19) 0.0226(17) 0.0015(14) 0.0027(14) 0.0007(15)
C293 0.0241(19) 0.024(2) 0.0268(18) 0.0002(15) -0.0006(15) 0.0019(15)
C298 0.053(3) 0.036(2) 0.028(2) 0.0124(18) -0.0001(19) 0.019(2)
C304 0.038(3) 0.031(3) 0.155(6) -0.010(3) 0.009(3) 0.020(2)
C308 0.032(2) 0.038(2) 0.046(2) 0.004(2) 0.0133(19) -0.0056(19)
C312 0.047(3) 0.032(2) 0.037(2) 0.0080(18) 0.0114(19) -0.011(2)

loop_
_atom_type_symbol
_atom_type_description
_atom_type_scat_dispersion_real
_atom_type_scat_dispersion_imag
_atom_type_scat_source
C C 0.0033 0.0016 'International Tables Vol C Tables 4.2.6.8 and 6.1.1.4'
H H 0.0000 0.0000 'International Tables Vol C Tables 4.2.6.8 and 6.1.1.4'
O O 0.0106 0.0060 'International Tables Vol C Tables 4.2.6.8 and 6.1.1.4'
Ti Ti 0.2776 0.4457 'International Tables Vol C Tables 4.2.6.8 and 6.1.1.4'
Zr Zr -2.9673 0.5597 'International Tables Vol C Tables 4.2.6.8 and 6.1.1.4'

loop_
_geom_angle_atom_site_label_1
_geom_angle_atom_site_label_2
_geom_angle_atom_site_label_3
_geom_angle
_geom_angle_site_symmetry_1
_geom_angle_site_symmetry_3
Ti1 Zr2 Ti7 66.678(19) . .
Ti1 Zr2 Ti12 66.936(19) . .
Ti1 Zr2 Ti16 101.92(2) . .
Ti7 Zr2 Ti12 102.45(2) . .
Ti16 Zr2 Ti7 66.478(19) . .
Ti16 Zr2 Ti12 66.98(2) . .
O10 Zr2 Ti1 71.71(6) . .
O10 Zr2 Ti7 111.66(6) . .
O10 Zr2 Ti12 107.91(6) . .
O10 Zr2 Ti16 173.31(6) . .
O10 Zr2 O34 140.90(8) . .
O10 Zr2 O38 144.80(7) . .
O18 Zr2 Ti1 173.09(6) . .
O18 Zr2 Ti7 108.04(6) . .
O18 Zr2 Ti12 111.11(6) . .
O18 Zr2 Ti16 71.46(6) . .
O18 Zr2 O10 114.98(8) . .
O18 Zr2 O34 80.97(8) . .
O18 Zr2 O38 78.56(8) . .
O18 Zr2 O81 144.50(8) . .
O18 Zr2 O96 140.65(8) . .
O20 Zr2 Ti1 111.24(6) . .
O20 Zr2 Ti7 173.33(6) . .
O20 Zr2 Ti12 71.12(6) . .
O20 Zr2 Ti16 108.54(6) . .
O20 Zr2 O10 72.76(8) . .
O20 Zr2 O18 73.48(8) . .
O20 Zr2 O34 78.97(8) . .
O20 Zr2 O38 141.34(8) . .
O20 Zr2 O52 114.86(8) . .
O20 Zr2 O81 80.92(8) . .
O20 Zr2 O96 144.82(8) . .
O34 Zr2 Ti1 94.81(6) . .
O34 Zr2 Ti7 94.77(5) . .
O34 Zr2 Ti12 35.73(6) . .
O34 Zr2 Ti16 35.79(5) . .
O34 Zr2 O38 70.64(7) . .
O38 Zr2 Ti1 94.91(5) . .
O38 Zr2 Ti7 35.59(5) . .
O38 Zr2 Ti12 95.43(6) . .
O38 Zr2 Ti16 35.72(5) . .
O52 Zr2 Ti1 108.78(6) . .
O52 Zr2 Ti7 71.61(6) . .
O52 Zr2 Ti12 173.92(6) . .
O52 Zr2 Ti16 110.74(6) . .
O52 Zr2 O10 73.89(8) . .
O52 Zr2 O18 72.60(8) . .
O52 Zr2 O34 144.08(8) . .
O52 Zr2 O38 80.45(8) . .
O52 Zr2 O81 141.96(8) . .
O52 Zr2 O96 79.03(8) . .
O81 Zr2 Ti1 35.86(5) . .
O81 Zr2 Ti7 94.85(5) . .
O81 Zr2 Ti12 35.50(5) . .
O81 Zr2 Ti16 94.60(6) . .
O81 Zr2 O10 79.05(8) . .
O81 Zr2 O34 70.16(8) . .
O81 Zr2 O38 109.36(8) . .
O96 Zr2 Ti1 35.96(6) . .
O96 Zr2 Ti7 35.44(6) . .
O96 Zr2 Ti12 95.41(6) . .
O96 Zr2 Ti16 94.56(6) . .
O96 Zr2 O10 81.44(8) . .
O96 Zr2 O34 109.31(8) . .
O96 Zr2 O38 70.19(8) . .
O96 Zr2 O81 70.85(7) . .
Zr2 Ti1 Ti16 130.99(2) . 3_766
O8 Ti1 Zr2 82.70(7) . .
O8 Ti1 Ti16 146.29(7) . 3_766
O8 Ti1 O27 83.38(9) . .
O27 Ti1 Zr2 132.30(7) . .
O27 Ti1 Ti16 73.76(6) . 3_766
O74 Ti1 Zr2 134.09(7) . .
O74 Ti1 Ti16 73.78(7) . 3_766
O74 Ti1 O8 81.05(9) . .
O74 Ti1 O27 87.82(10) . .
O81 Ti1 Zr2 42.46(6) . .
O81 Ti1 Ti16 112.76(6) . 3_766
O81 Ti1 O8 91.30(9) . .
O81 Ti1 O27 173.31(9) . .
O81 Ti1 O74 95.37(9) . .
O81 Ti1 O96 83.59(9) . .
O83 Ti1 Zr2 110.97(7) . .
O83 Ti1 Ti16 20.02(7) . 3_766
O83 Ti1 O8 166.28(10) . .
O83 Ti1 O27 87.82(9) . .
O83 Ti1 O74 88.14(9) . .
O83 Ti1 O81 98.14(9) . .
O83 Ti1 O96 101.24(9) . .
O96 Ti1 Zr2 42.35(6) . .
O96 Ti1 Ti16 115.25(7) . 3_766
O96 Ti1 O8 89.64(9) . .
O96 Ti1 O27 92.30(9) . .
O96 Ti1 O74 170.61(9) . .
Zr2 Ti7 Ti12 127.94(2) . 3_766
O16 Ti7 Zr2 82.34(6) . .
O16 Ti7 Ti12 149.67(6) . 3_766
O38 Ti7 Zr2 42.61(6) . .
O38 Ti7 Ti12 113.65(6) . 3_766
O38 Ti7 O16 89.31(9) . .
O38 Ti7 O40 92.74(9) . 3_766
O38 Ti7 O77 171.14(9) . 3_766
O40 Ti7 Zr2 133.57(7) 3_766 .
O40 Ti7 Ti12 73.96(6) 3_766 3_766
O40 Ti7 O16 85.93(9) 3_766 .
O40 Ti7 O77 85.69(10) 3_766 3_766
O77 Ti7 Zr2 136.01(7) 3_766 .
O77 Ti7 Ti12 74.31(6) 3_766 3_766
O77 Ti7 O16 81.88(9) 3_766 .
O89 Ti7 Zr2 108.35(7) 3_766 .
O89 Ti7 Ti12 19.62(6) 3_766 3_766
O89 Ti7 O16 168.93(9) 3_766 .
O89 Ti7 O38 100.50(9) 3_766 .
O89 Ti7 O40 88.48(9) 3_766 3_766
O89 Ti7 O77 88.18(9) 3_766 3_766
O89 Ti7 O96 95.81(9) 3_766 .
O96 Ti7 Zr2 42.07(6) . .
O96 Ti7 Ti12 110.88(7) . 3_766
O96 Ti7 O16 90.32(9) . .
O96 Ti7 O38 83.61(9) . .
O96 Ti7 O40 174.81(9) . 3_766
O96 Ti7 O77 97.35(10) . 3_766
Zr2 Ti12 Ti7 129.55(2) . 3_766
O34 Ti12 Zr2 42.44(6) . .
O34 Ti12 Ti7 114.23(7) . 3_766
O34 Ti12 O48 88.84(9) . .
O34 Ti12 O59 171.62(9) . .
O34 Ti12 O67 97.24(9) . .
O48 Ti12 Zr2 82.71(6) . .
O48 Ti12 Ti7 147.73(6) . 3_766
O48 Ti12 O67 81.42(9) . .
O59 Ti12 Zr2 130.85(7) . .
O59 Ti12 Ti7 73.77(6) . 3_766
O59 Ti12 O48 84.85(9) . .
O59 Ti12 O67 87.27(9) . .
O67 Ti12 Zr2 136.76(7) . .
O67 Ti12 Ti7 73.83(6) . 3_766
O81 Ti12 Zr2 42.08(6) . .
O81 Ti12 Ti7 111.45(6) . 3_766
O81 Ti12 O34 83.18(9) . .
O81 Ti12 O48 92.67(9) . .
O81 Ti12 O59 91.61(9) . .
O81 Ti12 O67 174.06(9) . .
O89 Ti12 Zr2 109.91(7) . .
O89 Ti12 Ti7 19.74(6) . 3_766
O89 Ti12 O34 98.81(9) . .
O89 Ti12 O48 167.12(9) . .
O89 Ti12 O59 88.42(9) . .
O89 Ti12 O67 87.32(9) . .
O89 Ti12 O81 98.49(9) . .
Zr2 Ti16 Ti1 127.05(2) . 3_766
O34 Ti16 Zr2 42.69(6) . .
O34 Ti16 Ti1 110.12(7) . 3_766
O34 Ti16 O55 90.22(9) . .
O34 Ti16 O64 175.39(9) . 3_766
O34 Ti16 O104 94.24(9) . 3_766
O38 Ti16 Zr2 42.73(6) . .
O38 Ti16 Ti1 112.60(6) . 3_766
O38 Ti16 O34 84.31(9) . .
O38 Ti16 O55 90.22(9) . .
O38 Ti16 O64 93.37(9) . 3_766
O38 Ti16 O104 173.39(9) . 3_766
O55 Ti16 Zr2 82.66(7) . .
O55 Ti16 Ti1 150.22(7) . 3_766
O55 Ti16 O64 85.80(9) . 3_766
O64 Ti16 Zr2 134.16(6) 3_766 .
O64 Ti16 Ti1 74.44(6) 3_766 3_766
O83 Ti16 Zr2 107.07(7) 3_766 .
O83 Ti16 Ti1 20.01(7) 3_766 3_766
O83 Ti16 O34 96.35(9) 3_766 .
O83 Ti16 O38 97.61(9) 3_766 .
O83 Ti16 O55 170.23(10) 3_766 .
O83 Ti16 O64 87.90(9) 3_766 3_766
O83 Ti16 O104 88.96(9) 3_766 3_766
O104 Ti16 Zr2 134.29(7) 3_766 .
O104 Ti16 Ti1 73.96(6) 3_766 3_766
O104 Ti16 O55 83.33(9) 3_766 .
O104 Ti16 O64 87.61(9) 3_766 3_766
C79 C2 C97 121.0(4) . .
C144 O8 Ti1 126.6(2) . .
C144 O10 Zr2 133.7(2) . .
C290 O16 Ti7 126.1(2) . .
C245 O18 Zr2 135.4(2) . .
C220 O20 Zr2 136.2(2) . .
C238 O27 Ti1 133.3(2) . .
Ti12 O34 Zr2 101.83(9) . .
Ti16 O34 Zr2 101.52(9) . .
Ti16 O34 Ti12 135.25(11) . .
Ti7 O38 Zr2 101.80(9) . .
Ti7 O38 Ti16 134.13(11) . .
Ti16 O38 Zr2 101.55(9) . .
C285 O40 Ti7 133.8(2) . 3_766
C220 O48 Ti12 125.29(19) . .
C290 O52 Zr2 135.1(2) . .
C245 O55 Ti16 125.4(2) . .
C285 O59 Ti12 133.4(2) . .
C139 C61 C229 120.0(4) . .
C270 O64 Ti16 131.4(2) . 3_766
C232 O67 Ti12 131.8(2) . .
C270 O74 Ti1 135.3(2) . .
C232 O77 Ti7 133.9(2) . 3_766
C2 C79 C105 119.6(4) . .
Ti1 O81 Zr2 101.67(9) . .
Ti12 O81 Zr2 102.42(9) . .
Ti12 O81 Ti1 135.23(11) . .
Ti1 O83 Ti16 139.97(13) . 3_766
Ti12 O89 Ti7 140.64(12) . 3_766
Ti1 O96 Zr2 101.70(9) . .
Ti7 O96 Zr2 102.48(9) . .
Ti7 O96 Ti1 134.12(11) . .
C2 C97 C222 119.5(4) . .
C238 O104 Ti16 134.2(2) . 3_766
C79 C105 C121 120.2(4) . .
C250 C110 C198 119.9(4) . .
C105 C121 C232 119.8(3) . .
C222 C121 C105 119.6(3) . .
C222 C121 C232 120.5(3) . .
C182 C124 C126 119.6(4) . .
C146 C126 C124 120.1(4) . .
C139 C130 C138 120.6(4) . .
C193 C136 C144 121.1(3) . .
C193 C136 C209 119.9(3) . .
C209 C136 C144 119.0(3) . .
C130 C138 C153 119.3(4) . .
C130 C139 C61 120.2(4) . .
O8 C144 C136 116.3(3) . .
O10 C144 O8 124.7(3) . .
O10 C144 C136 119.0(3) . .
C200 C146 C126 120.8(4) . .
C171 C152 C292 119.9(3) . .
C138 C153 C270 119.7(3) . .
C229 C153 C138 120.2(3) . .
C229 C153 C270 120.1(3) . .
C208 C155 C170 119.7(3) . .
C298 C168 C204 119.7(4) . .
C273 C170 C155 120.0(4) . .
C152 C171 C261 120.1(4) . .
C183 C173 C220 119.6(3) . .
C204 C173 C183 119.2(3) . .
C204 C173 C220 121.1(3) . .
C124 C182 C196 119.5(3) . .
C124 C182 C290 120.2(3) . .
C196 C182 C290 120.2(3) . .
C254 C183 C173 120.0(3) . .
C136 C193 C205 119.2(3) . .
C182 C196 C200 120.3(4) . .
C304 C198 C110 119.6(4) . .
C146 C200 C196 119.7(4) . .
C173 C204 C168 120.5(4) . .
C312 C205 C193 120.3(4) . .
C155 C208 C238 119.5(3) . .
C155 C208 C255 120.0(3) . .
C255 C208 C238 120.4(3) . .
C308 C209 C136 120.1(4) . .
C304 C214 C266 120.8(5) . .
O20 C220 O48 124.2(3) . .
O20 C220 C173 117.8(3) . .
O48 C220 C173 118.0(3) . .
C121 C222 C97 120.0(4) . .
C153 C229 C61 119.7(4) . .
O67 C232 O77 125.4(3) . .
O67 C232 C121 119.1(3) . .
O77 C232 C121 115.5(3) . .
O27 C238 O104 124.3(3) . .
O27 C238 C208 118.0(3) . .
O104 C238 C208 117.6(3) . .
C261 C240 C293 120.8(4) . .
O18 C245 O55 124.9(3) . .
O18 C245 C250 117.8(3) . .
O55 C245 C250 117.3(3) . .
C110 C250 C245 120.6(3) . .
C110 C250 C266 119.7(3) . .
C266 C250 C245 119.7(3) . .
C298 C254 C183 120.5(4) . .
C277 C255 C208 119.9(3) . .
C240 C261 C171 119.8(3) . .
C250 C266 C214 119.8(4) . .
O64 C270 C153 119.4(3) . .
O74 C270 O64 124.7(3) . .
O74 C270 C153 115.9(3) . .
C170 C273 C277 120.6(4) . .
C255 C277 C273 119.7(3) . .
O40 C285 C292 116.9(3) . .
O59 C285 O40 125.0(3) . .
O59 C285 C292 118.1(3) . .
O16 C290 C182 116.8(3) . .
O52 C290 O16 124.7(3) . .
O52 C290 C182 118.6(3) . .
C152 C292 C285 119.5(3) . .
C152 C292 C293 120.3(3) . .
C293 C292 C285 120.2(3) . .
C240 C293 C292 119.1(3) . .
C254 C298 C168 120.1(3) . .
C214 C304 C198 120.1(4) . .
C312 C308 C209 120.0(4) . .
C308 C312 C205 120.4(4) . .

loop_
_geom_bond_atom_site_label_1
_geom_bond_atom_site_label_2
_geom_bond_distance
_geom_bond_site_symmetry_2
Zr2 Ti1 3.1911(8) .
Zr2 Ti7 3.1987(8) .
Zr2 Ti12 3.2057(8) .
Zr2 Ti16 3.1940(8) .
Zr2 O10 2.209(2) .
Zr2 O18 2.192(2) .
Zr2 O20 2.174(2) .
Zr2 O34 2.210(2) .
Zr2 O38 2.212(2) .
Zr2 O52 2.190(2) .
Zr2 O81 2.200(2) .
Zr2 O96 2.195(2) .
Ti1 Ti16 3.3731(11) 3_766
Ti1 O8 2.031(2) .
Ti1 O27 2.046(2) .
Ti1 O74 2.025(2) .
Ti1 O81 1.909(2) .
Ti1 O83 1.794(2) .
Ti1 O96 1.913(2) .
Ti7 Ti12 3.3832(11) 3_766
Ti7 O16 2.058(2) .
Ti7 O38 1.902(2) .
Ti7 O40 2.025(2) 3_766
Ti7 O77 2.028(2) 3_766
Ti7 O89 1.802(2) 3_766
Ti7 O96 1.900(2) .
Ti12 Ti7 3.3833(11) 3_766
Ti12 O34 1.913(2) .
Ti12 O48 2.062(2) .
Ti12 O59 2.042(2) .
Ti12 O67 2.091(2) .
Ti12 O81 1.906(2) .
Ti12 O89 1.791(2) .
Ti16 Ti1 3.3730(11) 3_766
Ti16 O34 1.906(2) .
Ti16 O38 1.903(2) .
Ti16 O55 2.065(2) .
Ti16 O64 2.080(2) 3_766
Ti16 O83 1.795(2) 3_766
Ti16 O104 2.013(2) 3_766
C2 C79 1.367(5) .
C2 C97 1.381(5) .
O8 C144 1.269(4) .
O10 C144 1.265(4) .
O16 C290 1.266(4) .
O18 C245 1.254(4) .
O20 C220 1.267(4) .
O27 C238 1.265(4) .
O40 Ti7 2.026(2) 3_766
O40 C285 1.272(4) .
O48 C220 1.270(4) .
O52 C290 1.257(4) .
O55 C245 1.267(4) .
O59 C285 1.268(4) .
C61 C139 1.377(6) .
C61 C229 1.384(5) .
O64 Ti16 2.080(2) 3_766
O64 C270 1.273(4) .
O67 C232 1.258(4) .
O74 C270 1.272(4) .
O77 Ti7 2.028(2) 3_766
O77 C232 1.279(4) .
C79 C105 1.381(5) .
O83 Ti16 1.796(2) 3_766
O89 Ti7 1.802(2) 3_766
C97 C222 1.391(5) .
O104 Ti16 2.013(2) 3_766
O104 C238 1.279(4) .
C105 C121 1.395(5) .
C110 C198 1.394(5) .
C110 C250 1.376(5) .
C121 C222 1.374(5) .
C121 C232 1.489(4) .
C124 C126 1.394(5) .
C124 C182 1.376(5) .
C126 C146 1.367(6) .
C130 C138 1.383(5) .
C130 C139 1.371(6) .
C136 C144 1.490(4) .
C136 C193 1.375(5) .
C136 C209 1.394(5) .
C138 C153 1.386(5) .
C146 C200 1.354(6) .
C152 C171 1.381(5) .
C152 C292 1.383(4) .
C153 C229 1.383(5) .
C153 C270 1.486(5) .
C155 C170 1.387(5) .
C155 C208 1.370(5) .
C168 C204 1.394(5) .
C168 C298 1.372(5) .
C170 C273 1.369(5) .
C171 C261 1.389(5) .
C173 C183 1.385(4) .
C173 C204 1.372(4) .
C173 C220 1.487(4) .
C182 C196 1.382(5) .
C182 C290 1.490(4) .
C183 C254 1.383(5) .
C193 C205 1.395(5) .
C196 C200 1.391(5) .
C198 C304 1.372(6) .
C205 C312 1.373(5) .
C208 C238 1.470(4) .
C208 C255 1.394(4) .
C209 C308 1.374(5) .
C214 C266 1.381(6) .
C214 C304 1.358(6) .
C240 C261 1.377(5) .
C240 C293 1.382(5) .
C245 C250 1.499(5) .
C250 C266 1.377(5) .
C254 C298 1.364(5) .
C255 C277 1.372(4) .
C273 C277 1.377(5) .
C285 C292 1.485(4) .
C292 C293 1.398(4) .
C308 C312 1.367(5) .
